data_7237693
loop_
_publ_author_name
'Chang, Zhiduo'
'Lin, Rui-Biao'
'Ye, Yingxiang'
'Duan, Chunying'
'Chen, Banglin'

_publ_section_title
;
 Construction of a thiourea-based metal--organic framework with open Ag+
 sites for the separation of propene/propane mixtures
;
_journal_issue 44
_journal_name_full 'Journal of Materials Chemistry A'
_journal_page_first 25567
_journal_paper_doi 10.1039/C9TA08614E
_journal_volume 7
_journal_year 2019
_chemical_formula_sum 'C12.54 H13.94 Ag F5 N4.85 O2.85 S'
_chemical_formula_weight 513.12
_space_group_crystal_system trigonal
_space_group_IT_number 148
_space_group_name_Hall '-R 3'
_space_group_name_H-M_alt 'R -3 :H'
_atom_sites_solution_hydrogens geom
_audit_creation_method SHELXL-2016/6
_audit_update_record
;
2019-08-06 deposited with the CCDC.	2019-10-15 downloaded from the CCDC.
;
_cell_angle_alpha 90
_cell_angle_beta 90
_cell_angle_gamma 120
_cell_formula_units_Z 18
_cell_length_a 35.9998(10)
_cell_length_b 35.9998(10)
_cell_length_c 7.8373(4)
_cell_measurement_reflns_used 9923
_cell_measurement_temperature 180(2)
_cell_measurement_theta_max 31.9379
_cell_measurement_theta_min 2.4347
_cell_volume 8796.2(6)
_computing_structure_refinement 'SHELXL-2016/6 (Sheldrick, 2016)'
_diffrn_ambient_temperature 180(2)
_diffrn_measured_fraction_theta_full 0.998
_diffrn_measured_fraction_theta_max 0.998
_diffrn_measurement_device_type 'Bruker APEX-II CCD'
_diffrn_radiation_type MoK\a
_diffrn_radiation_wavelength 0.71073
_diffrn_reflns_av_R_equivalents 0.0296
_diffrn_reflns_av_unetI/netI 0.0228
_diffrn_reflns_Laue_measured_fraction_full 0.998
_diffrn_reflns_Laue_measured_fraction_max 0.998
_diffrn_reflns_limit_h_max 40
_diffrn_reflns_limit_h_min -42
_diffrn_reflns_limit_k_max 42
_diffrn_reflns_limit_k_min -28
_diffrn_reflns_limit_l_max 9
_diffrn_reflns_limit_l_min -9
_diffrn_reflns_number 18182
_diffrn_reflns_point_group_measured_fraction_full 0.998
_diffrn_reflns_point_group_measured_fraction_max 0.998
_diffrn_reflns_theta_full 24.991
_diffrn_reflns_theta_max 24.991
_diffrn_reflns_theta_min 2.263
_exptl_absorpt_coefficient_mu 1.205
_exptl_crystal_colour yellow
_exptl_crystal_density_diffrn 1.744
_exptl_crystal_description columnar
_exptl_crystal_F_000 4570.6
_exptl_crystal_size_max 0.500
_exptl_crystal_size_mid 0.200
_exptl_crystal_size_min 0.200
_refine_diff_density_max 1.624
_refine_diff_density_min -0.930
_refine_diff_density_rms 0.159
_refine_ls_extinction_method none
_refine_ls_goodness_of_fit_ref 1.056
_refine_ls_hydrogen_treatment constr
_refine_ls_matrix_type full
_refine_ls_number_parameters 300
_refine_ls_number_reflns 3436
_refine_ls_number_restraints 222
_refine_ls_restrained_S_all 1.083
_refine_ls_R_factor_all 0.0925
_refine_ls_R_factor_gt 0.0791
_refine_ls_shift/su_max 0.003
_refine_ls_shift/su_mean 0.000
_refine_ls_structure_factor_coef Fsqd
_refine_ls_weighting_details 'w=1/[\s^2^(Fo^2^)+(0.1748P)^2^+60.1828P] where P=(Fo^2^+2Fc^2^)/3'
_refine_ls_weighting_scheme calc
_refine_ls_wR_factor_gt 0.2427
_refine_ls_wR_factor_ref 0.2572
_reflns_Friedel_coverage 0.000
_reflns_number_gt 2713
_reflns_number_total 3444
_reflns_threshold_expression 'I > 2\s(I)'
_cod_data_source_file c9ta08614e2.cif
_cod_data_source_block q1
_cod_depositor_comments
;
The following automatic conversions were performed:

data item '_space_group_crystal_system' value 'Trigonal' was changed
to 'trigonal' in accordance with the
/home/saulius/struct/COD-crude-data/automatic-downloads/DataCite-retrospective/RSC/depositions/lib/dictionaries/cif_core.dic
dictionary named 'cif_core.dic' version 2.4.2 last updated on
2011-04-26.

Automatic conversion script
Id: cif_fix_values 6909 2019-04-08 15:41:33Z antanas 
;
_cod_original_cell_volume 8796.2(7)
_cod_original_sg_symbol_H-M 'R -3'
_cod_database_code 7237693
_shelx_shelxl_version_number 2016/6
_shelx_space_group_comment
;
The symmetry employed for this shelxl refinement is uniquely defined
by the following loop, which should always be used as a source of
symmetry information in preference to the above space-group names.
They are only intended as comments.
;
_shelx_estimated_absorpt_t_min 0.198
_shelx_estimated_absorpt_t_max 0.447

loop_
_space_group_symop_operation_xyz
'x, y, z'
'-y, x-y, z'
'-x+y, -x, z'
'x+2/3, y+1/3, z+1/3'
'-y+2/3, x-y+1/3, z+1/3'
'-x+y+2/3, -x+1/3, z+1/3'
'x+1/3, y+2/3, z+2/3'
'-y+1/3, x-y+2/3, z+2/3'
'-x+y+1/3, -x+2/3, z+2/3'
'-x, -y, -z'
'y, -x+y, -z'
'x-y, x, -z'
'-x+2/3, -y+1/3, -z+1/3'
'y+2/3, -x+y+1/3, -z+1/3'
'x-y+2/3, x+1/3, -z+1/3'
'-x+1/3, -y+2/3, -z+2/3'
'y+1/3, -x+y+2/3, -z+2/3'
'x-y+1/3, x+2/3, -z+2/3'

loop_
_atom_site_label
_atom_site_type_symbol
_atom_site_fract_x
_atom_site_fract_y
_atom_site_fract_z
_atom_site_U_iso_or_equiv
_atom_site_adp_type
_atom_site_occupancy
_atom_site_site_symmetry_order
_atom_site_calc_flag
_atom_site_refinement_flags_posn
_atom_site_refinement_flags_adp
_atom_site_refinement_flags_occupancy
_atom_site_disorder_assembly
_atom_site_disorder_group
Ag1 Ag 1.04117(2) 0.67440(2) 0.08375(8) 0.0670(4) Uani 1 1 d . . . . .
S2 S 0.98279(6) 0.60176(5) 0.0323(2) 0.0508(5) Uani 1 1 d . . . . .
N2 N 0.9763(2) 0.53406(18) -0.1192(7) 0.0514(14) Uani 1 1 d . . . . .
H2A H 0.948512 0.523867 -0.110139 0.062 Uiso 1 1 calc R U . . .
C1 C 1.0043(2) 0.5726(2) -0.0557(7) 0.0468(15) Uani 1 1 d . . . . .
N1 N 1.0451(2) 0.5857(2) -0.0628(7) 0.0563(15) Uani 1 1 d . . . . .
H5A H 1.054037 0.569298 -0.108899 0.068 Uiso 1 1 calc R U . . .
H5B H 1.063758 0.611019 -0.021382 0.068 Uiso 1 1 calc R U . . .
N4 N 1.0076(2) 0.4032(2) -0.5487(7) 0.0591(16) Uani 1 1 d . . . . .
C2 C 0.9640(3) 0.4757(2) -0.2671(8) 0.0560(18) Uani 1 1 d . . . . .
H7A H 0.934255 0.466264 -0.258011 0.067 Uiso 1 1 calc R U . . .
N3 N 0.9920(2) 0.51087(19) -0.1986(6) 0.0507(14) Uani 1 1 d . . . . .
C3 C 0.9793(3) 0.4501(2) -0.3615(8) 0.0552(18) Uani 1 1 d . . . . .
C7 C 1.0222(3) 0.4633(3) -0.3778(9) 0.065(2) Uani 1 1 d . . . . .
H10A H 1.043078 0.488981 -0.324119 0.078 Uiso 1 1 calc R U . . .
C4 C 0.9503(3) 0.4122(2) -0.4393(9) 0.063(2) Uani 1 1 d . . . . .
H13A H 0.920300 0.401492 -0.430408 0.075 Uiso 1 1 calc R U . . .
C6 C 1.0349(3) 0.4398(3) -0.4698(9) 0.0616(19) Uani 1 1 d . . . . .
H14A H 1.064761 0.449839 -0.478990 0.074 Uiso 1 1 calc R U . . .
C5 C 0.9660(3) 0.3898(2) -0.5312(9) 0.062(2) Uani 1 1 d . . . . .
H15A H 0.945999 0.363629 -0.584273 0.074 Uiso 1 1 calc R U . . .
O1 O 1.1080(2) 0.6655(2) 0.0573(9) 0.0840(19) Uani 1 1 d . . . . .
O2 O 1.1649(2) 0.7216(2) 0.1758(12) 0.095(2) Uani 1 1 d . . . . .
C11 C 1.1425(7) 0.6840(7) 0.120(3) 0.167(5) Uani 1 1 d D U . . .
F1 F 1.1336(4) 0.6119(4) 0.1597(19) 0.224(5) Uani 1 1 d D U . . .
C12 C 1.1593(4) 0.6548(4) 0.185(2) 0.241(5) Uani 1 1 d D U . . .
C23 C 1.1995(5) 0.6664(5) 0.083(2) 0.257(5) Uani 0.611(11) 1 d D U P A 1
F22 F 1.1707(8) 0.6607(7) 0.358(2) 0.258(6) Uani 0.611(11) 1 d D U P A 1
F23 F 1.2183(7) 0.6421(7) 0.112(3) 0.268(6) Uani 0.611(11) 1 d D U P A 1
F24 F 1.2324(5) 0.7078(5) 0.101(3) 0.262(6) Uani 0.611(11) 1 d D U P A 1
F25 F 1.1925(8) 0.6630(8) -0.092(2) 0.277(7) Uani 0.611(11) 1 d D U P A 1
C33 C 1.1943(6) 0.6522(6) 0.283(2) 0.260(5) Uani 0.389(11) 1 d D U P A 2
F32 F 1.1834(8) 0.6582(10) 0.041(3) 0.256(5) Uani 0.389(11) 1 d D U P A 2
F33 F 1.1854(10) 0.6406(11) 0.452(2) 0.261(7) Uani 0.389(11) 1 d D U P A 2
F34 F 1.2318(6) 0.6918(8) 0.292(4) 0.266(6) Uani 0.389(11) 1 d D U P A 2
F35 F 1.2070(10) 0.6251(10) 0.220(4) 0.264(6) Uani 0.389(11) 1 d D U P A 2
O01 O 1.1011(6) 0.5610(8) -0.211(3) 0.233(10) Uani 0.848(19) 1 d . U P . .
N01 N 1.1516(11) 0.5496(11) -0.274(3) 0.287(11) Uani 0.848(19) 1 d D U P . .
C01 C 1.1289(11) 0.5607(14) -0.208(5) 0.251(11) Uani 0.848(19) 1 d . U P . .
H01A H 1.143543 0.576047 -0.108434 0.301 Uiso 0.848(19) 1 calc R U P . .
C03 C 1.1552(13) 0.5627(11) -0.456(4) 0.298(13) Uani 0.848(19) 1 d D U P . .
H03A H 1.173662 0.554357 -0.516812 0.448 Uiso 0.848(19) 1 calc R U P . .
H03B H 1.126600 0.548477 -0.508277 0.448 Uiso 0.848(19) 1 calc R U P . .
H03C H 1.167569 0.593873 -0.463104 0.448 Uiso 0.848(19) 1 calc R U P . .
C02 C 1.1479(9) 0.5067(9) -0.284(4) 0.300(13) Uani 0.848(19) 1 d D U P . .
H02A H 1.172270 0.508828 -0.348056 0.450 Uiso 0.848(19) 1 calc R U P . .
H02B H 1.147817 0.496169 -0.168530 0.450 Uiso 0.848(19) 1 calc R U P . .
H02C H 1.121112 0.486655 -0.342021 0.450 Uiso 0.848(19) 1 calc R U P . .

loop_
_atom_site_aniso_label
_atom_site_aniso_U_11
_atom_site_aniso_U_22
_atom_site_aniso_U_33
_atom_site_aniso_U_23
_atom_site_aniso_U_13
_atom_site_aniso_U_12
Ag1 0.0591(5) 0.0499(4) 0.0796(6) -0.0072(3) 0.0044(3) 0.0180(3)
S2 0.0585(10) 0.0461(9) 0.0479(9) -0.0016(7) 0.0020(7) 0.0262(8)
N2 0.070(4) 0.046(3) 0.046(3) 0.000(2) -0.004(3) 0.035(3)
C1 0.061(4) 0.050(4) 0.033(3) 0.007(3) 0.004(3) 0.030(3)
N1 0.066(4) 0.065(4) 0.046(3) -0.005(3) -0.002(3) 0.039(3)
N4 0.086(5) 0.056(4) 0.042(3) 0.009(3) 0.005(3) 0.040(4)
C2 0.088(5) 0.051(4) 0.038(3) 0.005(3) 0.003(3) 0.042(4)
N3 0.075(4) 0.051(3) 0.035(3) 0.008(2) 0.001(3) 0.039(3)
C3 0.084(5) 0.051(4) 0.039(3) 0.010(3) -0.001(3) 0.040(4)
C7 0.089(6) 0.068(5) 0.043(4) -0.002(3) -0.009(4) 0.043(5)
C4 0.084(5) 0.054(4) 0.053(4) 0.006(3) 0.011(4) 0.037(4)
C6 0.079(5) 0.066(5) 0.049(4) -0.003(3) 0.000(4) 0.043(4)
C5 0.092(6) 0.048(4) 0.045(4) -0.001(3) 0.001(4) 0.035(4)
O1 0.051(3) 0.102(5) 0.109(5) -0.026(4) -0.014(3) 0.046(3)
O2 0.063(4) 0.072(4) 0.150(7) -0.003(4) -0.008(4) 0.034(3)
C11 0.177(10) 0.161(9) 0.250(13) 0.116(9) 0.124(9) 0.151(8)
F1 0.239(9) 0.170(7) 0.324(12) 0.092(8) 0.078(8) 0.147(7)
C12 0.241(9) 0.200(7) 0.317(12) 0.097(8) 0.085(8) 0.136(7)
C23 0.253(9) 0.213(8) 0.333(12) 0.087(9) 0.085(9) 0.138(7)
F22 0.253(10) 0.214(8) 0.333(13) 0.103(9) 0.069(9) 0.137(8)
F23 0.261(10) 0.220(9) 0.338(13) 0.083(9) 0.086(9) 0.132(8)
F24 0.250(10) 0.218(9) 0.342(13) 0.078(10) 0.085(10) 0.135(8)
F25 0.269(11) 0.229(10) 0.329(14) 0.074(10) 0.096(11) 0.122(9)
C33 0.254(9) 0.214(8) 0.333(12) 0.091(9) 0.082(9) 0.134(8)
F32 0.254(9) 0.209(7) 0.332(12) 0.086(8) 0.087(9) 0.136(7)
F33 0.257(12) 0.216(10) 0.333(14) 0.105(11) 0.072(11) 0.134(10)
F34 0.257(10) 0.217(9) 0.338(13) 0.092(9) 0.080(10) 0.129(8)
F35 0.258(11) 0.218(9) 0.335(13) 0.088(10) 0.086(10) 0.132(9)
O01 0.167(13) 0.309(19) 0.294(19) -0.133(15) -0.036(13) 0.171(13)
N01 0.211(14) 0.34(2) 0.33(2) -0.120(17) -0.009(15) 0.148(15)
C01 0.186(14) 0.32(2) 0.308(19) -0.126(16) -0.022(14) 0.170(14)
C03 0.221(16) 0.34(2) 0.33(2) -0.122(19) -0.016(18) 0.140(17)
C02 0.224(16) 0.34(2) 0.33(2) -0.125(19) -0.003(17) 0.139(17)

loop_
_atom_type_symbol
_atom_type_description
_atom_type_scat_dispersion_real
_atom_type_scat_dispersion_imag
_atom_type_scat_source
C C 0.0033 0.0016 'International Tables Vol C Tables 4.2.6.8 and 6.1.1.4'
H H 0.0000 0.0000 'International Tables Vol C Tables 4.2.6.8 and 6.1.1.4'
N N 0.0061 0.0033 'International Tables Vol C Tables 4.2.6.8 and 6.1.1.4'
O O 0.0106 0.0060 'International Tables Vol C Tables 4.2.6.8 and 6.1.1.4'
S S 0.1246 0.1234 'International Tables Vol C Tables 4.2.6.8 and 6.1.1.4'
Ag Ag -0.8971 1.1015 'International Tables Vol C Tables 4.2.6.8 and 6.1.1.4'
F F 0.0171 0.0103 'International Tables Vol C Tables 4.2.6.8 and 6.1.1.4'

loop_
_geom_angle_atom_site_label_1
_geom_angle_atom_site_label_2
_geom_angle_atom_site_label_3
_geom_angle
_geom_angle_site_symmetry_1
_geom_angle_site_symmetry_3
N4 Ag1 S2 125.15(15) 14_564 .
N4 Ag1 S2 103.40(15) 14_564 5_655
S2 Ag1 S2 128.17(7) . 5_655
N4 Ag1 O1 90.1(3) 14_564 .
S2 Ag1 O1 102.16(16) . .
S2 Ag1 O1 93.98(16) 5_655 .
C1 S2 Ag1 108.1(3) . .
C1 S2 Ag1 96.1(2) . 9_664
Ag1 S2 Ag1 90.17(6) . 9_664
C1 N2 N3 118.3(6) . .
N1 C1 N2 119.3(6) . .
N1 C1 S2 124.3(6) . .
N2 C1 S2 116.4(5) . .
C5 N4 C6 116.6(7) . .
C5 N4 Ag1 122.5(5) . 15_544
C6 N4 Ag1 119.5(6) . 15_544
N3 C2 C3 118.0(8) . .
C2 N3 N2 115.6(7) . .
C7 C3 C4 117.6(7) . .
C7 C3 C2 122.3(7) . .
C4 C3 C2 120.1(8) . .
C6 C7 C3 120.4(8) . .
C3 C4 C5 118.3(8) . .
N4 C6 C7 123.4(8) . .
N4 C5 C4 123.6(8) . .
C11 O1 Ag1 132.7(10) . .
O1 C11 O2 132.3(9) . .
O1 C11 C12 114.7(17) . .
O2 C11 C12 111.2(19) . .
F1 C12 F32 91.1(15) . .
F1 C12 F22 107.3(12) . .
F1 C12 C33 96.9(11) . .
F32 C12 C33 85.2(14) . .
F1 C12 C23 104.3(10) . .
F22 C12 C23 107.6(12) . .
F1 C12 C11 116.7(13) . .
F32 C12 C11 96.2(18) . .
F22 C12 C11 113.8(19) . .
C33 C12 C11 146.3(16) . .
C23 C12 C11 106.3(11) . .
F23 C23 F24 104.2(9) . .
F23 C23 F25 103.3(9) . .
F24 C23 F25 102.5(8) . .
F23 C23 C12 116.4(9) . .
F24 C23 C12 115.6(9) . .
F25 C23 C12 113.1(9) . .
F35 C33 F33 104.1(9) . .
F35 C33 F34 104.5(9) . .
F33 C33 F34 102.9(9) . .
F35 C33 C12 116.5(9) . .
F33 C33 C12 115.4(9) . .
F34 C33 C12 111.9(9) . .
C01 N01 C02 131(4) . .
C01 N01 C03 106(3) . .
C02 N01 C03 103.1(14) . .
O01 C01 N01 148(4) . .

loop_
_geom_bond_atom_site_label_1
_geom_bond_atom_site_label_2
_geom_bond_distance
_geom_bond_site_symmetry_2
Ag1 N4 2.322(6) 14_564
Ag1 S2 2.4336(18) .
Ag1 S2 2.5397(18) 5_655
Ag1 O1 2.588(6) .
S2 C1 1.730(7) .
N2 C1 1.338(9) .
N2 N3 1.370(8) .
C1 N1 1.299(9) .
N4 C5 1.330(12) .
N4 C6 1.338(10) .
C2 N3 1.277(10) .
C2 C3 1.487(10) .
C3 C7 1.378(12) .
C3 C4 1.380(11) .
C7 C6 1.351(11) .
C4 C5 1.394(11) .
O1 C11 1.19(3) .
O2 C11 1.26(3) .
C11 C12 1.536(9) .
F1 C12 1.361(10) .
C12 F32 1.395(10) .
C12 F22 1.400(10) .
C12 C33 1.518(9) .
C12 C23 1.519(9) .
C23 F23 1.364(9) .
C23 F24 1.371(9) .
C23 F25 1.393(9) .
C33 F35 1.362(9) .
C33 F33 1.376(9) .
C33 F34 1.391(9) .
O01 C01 1.00(3) .
N01 C01 1.19(3) .
N01 C02 1.487(10) .
N01 C03 1.489(10) .

loop_
_platon_squeeze_void_nr
_platon_squeeze_void_average_x
_platon_squeeze_void_average_y
_platon_squeeze_void_average_z
_platon_squeeze_void_volume
_platon_squeeze_void_count_electrons
_platon_squeeze_void_content
1 0.000 0.000 -0.006 276 22 ' '
2 0.333 0.667 0.677 276 22 ' '
3 0.667 0.333 0.344 276 22 ' '
